data_7707450
loop_
_publ_author_name
'Elamathi, C.'
'Butcher, R. J.'
'Mohankumar, A.'
'Sundararaj, P.'
'Elango, K. P.'
'Kalaivani, P.'
'Prabhakaran, R.'

_publ_section_title
;
 Dual sensing of methionine and aspartic acid in aqueous medium by a
 quinoline-based fluorescent probe.
;
_journal_issue 25
_journal_name_full 'Dalton transactions (Cambridge, England : 2003)'
_journal_page_first 8820
_journal_page_last 8830
_journal_paper_doi 10.1039/d1dt00648g
_journal_volume 50
_journal_year 2021
_chemical_formula_moiety 'C19 H20 Cu N6 O9, H2 O'
_chemical_formula_sum 'C19 H22 Cu N6 O10'
_chemical_formula_weight 557.96
_space_group_crystal_system orthorhombic
_space_group_IT_number 19
_space_group_name_Hall 'P 2ac 2ab'
_space_group_name_H-M_alt 'P 21 21 21'
_atom_sites_solution_hydrogens mixed
_atom_sites_solution_primary direct
_atom_sites_solution_secondary difmap
_audit_creation_method SHELXL-2018/3
_audit_update_record
;
2021-05-03 deposited with the CCDC.	2021-05-20 downloaded from the CCDC.
;
_cell_angle_alpha 90
_cell_angle_beta 90
_cell_angle_gamma 90
_cell_formula_units_Z 4
_cell_length_a 7.7584(3)
_cell_length_b 11.3260(4)
_cell_length_c 25.7631(10)
_cell_measurement_reflns_used 5527
_cell_measurement_temperature 100(2)
_cell_measurement_theta_max 37.4250
_cell_measurement_theta_min 3.9170
_cell_volume 2263.85(15)
_computing_cell_refinement 'CrysAlisPro 1.171.38.43 (Rigaku OD, 2015)'
_computing_data_collection 'CrysAlisPro 1.171.38.43 (Rigaku OD, 2015)'
_computing_data_reduction 'CrysAlisPro 1.171.38.43 (Rigaku OD, 2015)'
_computing_molecular_graphics 'SHELXTL (Sheldrick, 2008)'
_computing_publication_material 'SHELXTL (Sheldrick, 2008)'
_computing_structure_refinement 'SHELXL-2018/3 (Sheldrick, 20185b)'
_computing_structure_solution 'Shelxt (Sheldrick, 2015a)'
_diffrn_ambient_temperature 100(2)
_diffrn_detector_area_resol_mean 10.6501
_diffrn_measured_fraction_theta_full 0.995
_diffrn_measured_fraction_theta_max 0.975
_diffrn_measurement_device_type 'SuperNova, Dual, Cu at zero, Atlas'
_diffrn_measurement_method '\w scans'
_diffrn_radiation_type MoK\a
_diffrn_radiation_wavelength 0.71073
_diffrn_reflns_av_R_equivalents 0.0386
_diffrn_reflns_av_unetI/netI 0.0801
_diffrn_reflns_Laue_measured_fraction_full 0.995
_diffrn_reflns_Laue_measured_fraction_max 0.975
_diffrn_reflns_limit_h_max 14
_diffrn_reflns_limit_h_min -14
_diffrn_reflns_limit_k_max 20
_diffrn_reflns_limit_k_min -8
_diffrn_reflns_limit_l_max 27
_diffrn_reflns_limit_l_min -46
_diffrn_reflns_number 20963
_diffrn_reflns_point_group_measured_fraction_full 0.997
_diffrn_reflns_point_group_measured_fraction_max 0.900
_diffrn_reflns_theta_full 25.242
_diffrn_reflns_theta_max 41.150
_diffrn_reflns_theta_min 3.539
_diffrn_source 'micro-focus sealed X-ray tube'
_exptl_absorpt_coefficient_mu 1.034
_exptl_absorpt_correction_T_max 0.944
_exptl_absorpt_correction_T_min 0.811
_exptl_absorpt_correction_type gaussian
_exptl_absorpt_process_details
;
CrysAlisPro 1.171.38.43 (Rigaku Oxford Diffraction, 2015)
Numerical absorption correction based on gaussian integration over
a multifaceted crystal model
Empirical absorption correction using spherical harmonics,
 implemented in SCALE3 ABSPACK scaling algorithm.
;
_exptl_crystal_colour green
_exptl_crystal_density_diffrn 1.637
_exptl_crystal_description plate
_exptl_crystal_F_000 1148
_exptl_crystal_size_max 0.255
_exptl_crystal_size_mid 0.213
_exptl_crystal_size_min 0.055
_refine_diff_density_max 0.770
_refine_diff_density_min -0.995
_refine_diff_density_rms 0.104
_refine_ls_abs_structure_details
;
 Flack x determined using 3087 quotients [(I+)-(I-)]/[(I+)+(I-)]
 (Parsons, Flack and Wagner, Acta Cryst. B69 (2013) 249-259).
;
_refine_ls_abs_structure_Flack -0.013(7)
_refine_ls_extinction_method none
_refine_ls_goodness_of_fit_ref 1.056
_refine_ls_hydrogen_treatment mixed
_refine_ls_matrix_type full
_refine_ls_number_parameters 376
_refine_ls_number_reflns 13555
_refine_ls_number_restraints 79
_refine_ls_restrained_S_all 1.055
_refine_ls_R_factor_all 0.0809
_refine_ls_R_factor_gt 0.0510
_refine_ls_shift/su_max 0.001
_refine_ls_shift/su_mean 0.000
_refine_ls_structure_factor_coef Fsqd
_refine_ls_weighting_details 'w=1/[\s^2^(Fo^2^)+(0.0290P)^2^] where P=(Fo^2^+2Fc^2^)/3'
_refine_ls_weighting_scheme calc
_refine_ls_wR_factor_gt 0.0893
_refine_ls_wR_factor_ref 0.1061
_reflns_Friedel_coverage 0.677
_reflns_Friedel_fraction_full 0.999
_reflns_Friedel_fraction_max 0.808
_reflns_number_gt 10088
_reflns_number_total 13555
_reflns_threshold_expression 'I > 2\s(I)'
_cod_data_source_file d1dt00648g2.cif
_cod_data_source_block shelx_CCDC2
_cod_depositor_comments 'Adding full bibliography for 7707448--7707450.cif.'
_cod_database_code 7707450
_shelx_shelxl_version_number 2018/3
_shelx_space_group_comment
;
The symmetry employed for this shelxl refinement is uniquely defined
by the following loop, which should always be used as a source of
symmetry information in preference to the above space-group names.
They are only intended as comments.
;

loop_
_space_group_symop_operation_xyz
'x, y, z'
'-x+1/2, -y, z+1/2'
'-x, y+1/2, -z+1/2'
'x+1/2, -y+1/2, -z'

loop_
_atom_site_label
_atom_site_type_symbol
_atom_site_fract_x
_atom_site_fract_y
_atom_site_fract_z
_atom_site_U_iso_or_equiv
_atom_site_adp_type
_atom_site_occupancy
_atom_site_site_symmetry_order
_atom_site_calc_flag
_atom_site_refinement_flags_posn
_atom_site_refinement_flags_adp
_atom_site_refinement_flags_occupancy
_atom_site_disorder_assembly
_atom_site_disorder_group
Cu Cu 0.61871(4) 0.59517(2) 0.30025(2) 0.01541(6) Uani 1 1 d . . . . .
O1 O 0.7522(2) 0.51501(16) 0.24838(7) 0.0184(3) Uani 1 1 d . . . . .
O2 O 0.4756(2) 0.69004(15) 0.34688(7) 0.0175(3) Uani 1 1 d . . . . .
N5A N 0.949(3) 0.537(2) 0.3660(8) 0.0198(17) Uani 0.26(4) 1 d D U P A 2
O3A O 0.823(3) 0.605(2) 0.3635(10) 0.0209(18) Uani 0.26(4) 1 d D U P A 2
O4A O 1.062(3) 0.537(2) 0.3309(8) 0.026(3) Uani 0.26(4) 1 d D U P A 2
O5A O 0.968(3) 0.4687(16) 0.4031(6) 0.031(3) Uani 0.26(4) 1 d D U P A 2
N5 N 0.9375(9) 0.5371(7) 0.3662(3) 0.0206(8) Uani 0.74(4) 1 d D U P A 1
O3 O 0.8367(11) 0.6215(7) 0.3602(4) 0.0242(9) Uani 0.74(4) 1 d D U P A 1
O4 O 1.0780(13) 0.5343(9) 0.3418(6) 0.043(2) Uani 0.74(4) 1 d D . P A 1
O5 O 0.904(3) 0.4549(8) 0.3963(5) 0.056(3) Uani 0.74(4) 1 d D . P A 1
O6 O 0.5317(3) 0.44518(16) 0.32690(7) 0.0184(3) Uani 1 1 d . . . . .
H6 H 0.587(5) 0.393(3) 0.3201(14) 0.039(11) Uiso 1 1 d . . . . .
O7 O 0.3105(2) 0.74922(15) 0.20384(8) 0.0218(4) Uani 1 1 d . . . . .
O8 O 0.3448(3) 0.56949(16) 0.23015(7) 0.0238(4) Uani 1 1 d . . . . .
O9 O 0.4691(3) 0.62760(17) 0.15888(7) 0.0210(4) Uani 1 1 d . . . . .
O1W O 0.9035(3) 0.25899(17) 0.20820(8) 0.0249(4) Uani 1 1 d D . . . .
H1W1 H 0.918(5) 0.195(2) 0.1963(14) 0.049(12) Uiso 1 1 d D . . . .
H1W2 H 0.842(4) 0.251(3) 0.2342(10) 0.022(9) Uiso 1 1 d D . . . .
N1 N 0.9318(3) 0.48797(18) 0.18175(8) 0.0161(4) Uani 1 1 d . . . . .
H1A H 0.933148 0.412740 0.190280 0.019 Uiso 1 1 calc R U . . .
N2 N 0.6629(3) 0.74922(17) 0.26889(8) 0.0142(3) Uani 1 1 d . . . . .
N3 N 0.5853(3) 0.83741(16) 0.29696(8) 0.0170(4) Uani 1 1 d . . . . .
H3B H 0.596207 0.912646 0.289082 0.020 Uiso 1 1 calc R U . . .
N4 N 0.4202(3) 0.88367(17) 0.36760(8) 0.0162(4) Uani 1 1 d . . . . .
H4A H 0.436611 0.957058 0.357535 0.019 Uiso 1 1 calc R U . . .
N6 N 0.3762(3) 0.64843(16) 0.19710(8) 0.0167(3) Uani 1 1 d . . . . .
C1 C 0.8386(3) 0.5611(2) 0.21169(9) 0.0149(4) Uani 1 1 d . . . . .
C2 C 0.8441(3) 0.68623(18) 0.19881(9) 0.0140(3) Uani 1 1 d . . . . .
C3 C 0.9353(3) 0.7218(2) 0.15605(9) 0.0169(4) Uani 1 1 d . . . . .
H3A H 0.937450 0.803368 0.147480 0.020 Uiso 1 1 calc R U . . .
C4 C 1.0264(3) 0.6414(2) 0.12417(9) 0.0171(4) Uani 1 1 d . . . . .
C5 C 1.1176(4) 0.6761(2) 0.07911(9) 0.0205(4) Uani 1 1 d . . . . .
H5A H 1.119273 0.756907 0.069175 0.025 Uiso 1 1 calc R U . . .
C6 C 1.2040(3) 0.5937(3) 0.04948(9) 0.0230(5) Uani 1 1 d . . . . .
C7 C 1.2028(4) 0.4744(3) 0.06537(10) 0.0230(5) Uani 1 1 d . . . . .
H7A H 1.263066 0.417689 0.045147 0.028 Uiso 1 1 calc R U . . .
C8 C 1.1165(3) 0.4375(2) 0.10946(9) 0.0198(4) Uani 1 1 d . . . . .
H8A H 1.118749 0.357028 0.119780 0.024 Uiso 1 1 calc R U . . .
C9 C 1.0257(3) 0.5215(2) 0.13857(10) 0.0164(4) Uani 1 1 d . . . . .
C10 C 1.2975(4) 0.6302(3) 0.00039(11) 0.0332(7) Uani 1 1 d . . . . .
H10A H 1.242429 0.700566 -0.014219 0.050 Uiso 1 1 calc R U . . .
H10B H 1.292471 0.565675 -0.024936 0.050 Uiso 1 1 calc R U . . .
H10C H 1.418182 0.647792 0.008563 0.050 Uiso 1 1 calc R U . . .
C11 C 0.7571(3) 0.7755(2) 0.22944(9) 0.0154(4) Uani 1 1 d . . . . .
H11A H 0.769975 0.856132 0.220067 0.019 Uiso 1 1 calc R U . . .
C12 C 0.4901(3) 0.7990(2) 0.33798(9) 0.0144(4) Uani 1 1 d . . . . .
C13 C 0.3221(3) 0.8669(2) 0.41367(9) 0.0160(4) Uani 1 1 d . . . . .
C14 C 0.2287(3) 0.7645(2) 0.42414(10) 0.0190(4) Uani 1 1 d . . . . .
H14A H 0.229394 0.700553 0.400300 0.023 Uiso 1 1 calc R U . . .
C15 C 0.1345(4) 0.7573(2) 0.46990(10) 0.0239(5) Uani 1 1 d . . . . .
H15A H 0.068704 0.688407 0.476978 0.029 Uiso 1 1 calc R U . . .
C16 C 0.1355(4) 0.8496(3) 0.50547(10) 0.0278(6) Uani 1 1 d . . . . .
H16A H 0.073647 0.842791 0.537160 0.033 Uiso 1 1 calc R U . . .
C17 C 0.2269(4) 0.9516(3) 0.49449(11) 0.0277(6) Uani 1 1 d . . . . .
H17A H 0.226674 1.015117 0.518559 0.033 Uiso 1 1 calc R U . . .
C18 C 0.3190(4) 0.9614(3) 0.44840(10) 0.0224(5) Uani 1 1 d . . . . .
H18A H 0.379518 1.032105 0.440588 0.027 Uiso 1 1 calc R U . . .
C19 C 0.4700(4) 0.4315(2) 0.37941(10) 0.0262(6) Uani 1 1 d . . . . .
H19A H 0.446199 0.347947 0.386205 0.039 Uiso 1 1 calc R U . . .
H19B H 0.363963 0.477428 0.383948 0.039 Uiso 1 1 calc R U . . .
H19C H 0.557799 0.459884 0.403741 0.039 Uiso 1 1 calc R U . . .

loop_
_atom_site_aniso_label
_atom_site_aniso_U_11
_atom_site_aniso_U_22
_atom_site_aniso_U_33
_atom_site_aniso_U_23
_atom_site_aniso_U_13
_atom_site_aniso_U_12
Cu 0.01919(12) 0.00956(9) 0.01747(11) 0.00036(10) 0.00360(12) 0.00042(10)
O1 0.0201(8) 0.0134(7) 0.0215(8) 0.0002(6) 0.0046(7) 0.0006(7)
O2 0.0202(8) 0.0117(7) 0.0205(8) -0.0004(6) 0.0048(7) 0.0009(6)
N5A 0.023(3) 0.015(3) 0.021(3) 0.000(3) -0.003(3) 0.005(3)
O3A 0.022(3) 0.018(4) 0.022(3) -0.002(3) -0.001(3) 0.003(3)
O4A 0.034(6) 0.019(5) 0.025(5) 0.003(3) 0.011(4) 0.009(4)
O5A 0.043(7) 0.029(5) 0.021(4) 0.006(3) -0.002(5) 0.013(5)
N5 0.0229(16) 0.0190(15) 0.0200(14) -0.0033(13) -0.0004(14) -0.0039(14)
O3 0.0258(17) 0.0150(17) 0.0319(19) -0.0013(15) -0.0075(15) 0.0018(15)
O4 0.024(2) 0.033(3) 0.073(5) 0.006(3) 0.016(3) 0.0008(18)
O5 0.084(8) 0.034(3) 0.049(4) 0.023(3) 0.036(4) 0.028(4)
O6 0.0244(9) 0.0128(7) 0.0180(8) -0.0004(6) 0.0052(7) 0.0005(7)
O7 0.0231(8) 0.0111(6) 0.0312(9) -0.0008(7) 0.0026(8) 0.0016(6)
O8 0.0337(11) 0.0128(7) 0.0250(8) 0.0005(6) 0.0058(8) 0.0008(7)
O9 0.0232(9) 0.0176(8) 0.0223(8) -0.0019(7) 0.0039(7) 0.0013(7)
O1W 0.0306(11) 0.0164(8) 0.0277(10) -0.0007(7) 0.0055(9) 0.0010(7)
N1 0.0161(8) 0.0132(8) 0.0189(8) -0.0012(7) 0.0019(7) -0.0003(7)
N2 0.0151(8) 0.0110(7) 0.0166(8) 0.0000(6) 0.0019(7) 0.0013(6)
N3 0.0226(9) 0.0097(7) 0.0186(8) 0.0005(7) 0.0033(8) 0.0017(6)
N4 0.0191(9) 0.0116(8) 0.0179(8) -0.0013(6) 0.0038(7) 0.0008(6)
N6 0.0164(8) 0.0120(7) 0.0216(8) -0.0028(7) -0.0012(9) -0.0014(7)
C1 0.0140(9) 0.0133(8) 0.0175(9) -0.0016(7) -0.0011(8) 0.0004(7)
C2 0.0137(8) 0.0124(8) 0.0160(8) 0.0000(8) 0.0009(8) 0.0002(6)
C3 0.0171(10) 0.0159(9) 0.0177(9) -0.0001(8) 0.0005(8) -0.0006(8)
C4 0.0151(9) 0.0186(10) 0.0178(9) -0.0009(8) -0.0009(8) -0.0004(8)
C5 0.0195(11) 0.0251(11) 0.0170(9) 0.0008(8) 0.0021(10) 0.0006(10)
C6 0.0196(10) 0.0322(13) 0.0171(9) -0.0020(11) 0.0019(9) 0.0027(11)
C7 0.0194(11) 0.0295(14) 0.0201(11) -0.0071(10) 0.0007(10) 0.0021(10)
C8 0.0159(9) 0.0217(10) 0.0219(10) -0.0052(8) 0.0006(10) 0.0015(9)
C9 0.0131(9) 0.0175(10) 0.0187(10) -0.0035(8) -0.0015(8) 0.0004(8)
C10 0.0366(16) 0.0433(18) 0.0197(11) 0.0044(12) 0.0089(12) 0.0103(15)
C11 0.0157(9) 0.0129(9) 0.0177(9) 0.0005(8) -0.0010(8) 0.0004(8)
C12 0.0138(9) 0.0133(9) 0.0160(9) -0.0008(7) -0.0002(8) 0.0006(7)
C13 0.0149(9) 0.0183(10) 0.0150(9) -0.0001(8) 0.0000(8) 0.0031(8)
C14 0.0194(11) 0.0178(11) 0.0199(10) 0.0020(8) 0.0007(9) 0.0023(9)
C15 0.0213(12) 0.0271(12) 0.0234(11) 0.0080(9) 0.0025(11) 0.0028(11)
C16 0.0243(13) 0.0404(16) 0.0188(10) 0.0022(10) 0.0050(11) 0.0036(13)
C17 0.0263(14) 0.0359(16) 0.0209(11) -0.0095(11) 0.0027(11) 0.0026(12)
C18 0.0222(12) 0.0229(12) 0.0221(11) -0.0053(9) 0.0028(10) -0.0018(10)
C19 0.0367(15) 0.0202(12) 0.0218(11) 0.0025(9) 0.0089(11) -0.0027(11)

loop_
_atom_type_symbol
_atom_type_description
_atom_type_scat_dispersion_real
_atom_type_scat_dispersion_imag
_atom_type_scat_source
C C 0.0033 0.0016 'International Tables Vol C Tables 4.2.6.8 and 6.1.1.4'
H H 0.0000 0.0000 'International Tables Vol C Tables 4.2.6.8 and 6.1.1.4'
N N 0.0061 0.0033 'International Tables Vol C Tables 4.2.6.8 and 6.1.1.4'
O O 0.0106 0.0060 'International Tables Vol C Tables 4.2.6.8 and 6.1.1.4'
Cu Cu 0.3201 1.2651 'International Tables Vol C Tables 4.2.6.8 and 6.1.1.4'

loop_
_geom_angle_atom_site_label_1
_geom_angle_atom_site_label_2
_geom_angle_atom_site_label_3
_geom_angle
_geom_angle_site_symmetry_1
_geom_angle_site_symmetry_3
_geom_angle_publ_flag
O1 Cu O6 91.13(8) . . ?
O1 Cu N2 92.29(8) . . ?
O6 Cu N2 169.52(9) . . ?
O1 Cu O2 173.37(8) . . ?
O6 Cu O2 93.77(8) . . ?
N2 Cu O2 82.12(8) . . ?
O1 Cu O3A 98.3(5) . . ?
O6 Cu O3A 91.8(6) . . ?
N2 Cu O3A 97.5(6) . . ?
O2 Cu O3A 86.0(5) . . ?
O1 Cu O3 97.6(2) . . ?
O6 Cu O3 97.5(3) . . ?
N2 Cu O3 91.9(2) . . ?
O2 Cu O3 86.2(2) . . ?
O1 Cu O8 84.92(7) . . ?
O6 Cu O8 82.78(7) . . ?
N2 Cu O8 87.66(7) . . ?
O2 Cu O8 91.27(7) . . ?
O3A Cu O8 173.7(6) . . ?
O3 Cu O8 177.5(2) . . ?
C1 O1 Cu 127.48(16) . . ?
C12 O2 Cu 112.04(16) . . ?
O5A N5A O3A 121.2(6) . . ?
O5A N5A O4A 118.3(6) . . ?
O3A N5A O4A 120.4(6) . . ?
N5A O3A Cu 123.5(19) . . ?
O5 N5 O3 121.5(4) . . ?
O5 N5 O4 118.4(4) . . ?
O3 N5 O4 120.1(4) . . ?
N5 O3 Cu 116.4(7) . . ?
C19 O6 Cu 122.52(16) . . ?
C19 O6 H6 109(3) . . ?
Cu O6 H6 114(3) . . ?
N6 O8 Cu 102.42(15) . . ?
H1W1 O1W H1W2 107(3) . . ?
C1 N1 C9 125.2(2) . . ?
C1 N1 H1A 117.4 . . ?
C9 N1 H1A 117.4 . . ?
C11 N2 N3 119.8(2) . . ?
C11 N2 Cu 129.27(17) . . ?
N3 N2 Cu 110.81(14) . . ?
C12 N3 N2 114.48(18) . . ?
C12 N3 H3B 122.8 . . ?
N2 N3 H3B 122.8 . . ?
C12 N4 C13 126.6(2) . . ?
C12 N4 H4A 116.7 . . ?
C13 N4 H4A 116.7 . . ?
O9 N6 O8 120.9(2) . . ?
O9 N6 O7 121.0(2) . . ?
O8 N6 O7 118.1(2) . . ?
O1 C1 N1 117.3(2) . . ?
O1 C1 C2 125.7(2) . . ?
N1 C1 C2 117.0(2) . . ?
C3 C2 C11 118.3(2) . . ?
C3 C2 C1 119.0(2) . . ?
C11 C2 C1 122.8(2) . . ?
C2 C3 C4 122.4(2) . . ?
C2 C3 H3A 118.8 . . ?
C4 C3 H3A 118.8 . . ?
C9 C4 C5 119.1(2) . . ?
C9 C4 C3 117.8(2) . . ?
C5 C4 C3 123.1(2) . . ?
C6 C5 C4 120.6(2) . . ?
C6 C5 H5A 119.7 . . ?
C4 C5 H5A 119.7 . . ?
C5 C6 C7 118.9(2) . . ?
C5 C6 C10 120.7(3) . . ?
C7 C6 C10 120.4(3) . . ?
C8 C7 C6 122.0(2) . . ?
C8 C7 H7A 119.0 . . ?
C6 C7 H7A 119.0 . . ?
C7 C8 C9 118.6(2) . . ?
C7 C8 H8A 120.7 . . ?
C9 C8 H8A 120.7 . . ?
N1 C9 C8 120.6(2) . . ?
N1 C9 C4 118.6(2) . . ?
C8 C9 C4 120.8(2) . . ?
C6 C10 H10A 109.5 . . ?
C6 C10 H10B 109.5 . . ?
H10A C10 H10B 109.5 . . ?
C6 C10 H10C 109.5 . . ?
H10A C10 H10C 109.5 . . ?
H10B C10 H10C 109.5 . . ?
N2 C11 C2 122.2(2) . . ?
N2 C11 H11A 118.9 . . ?
C2 C11 H11A 118.9 . . ?
O2 C12 N4 124.1(2) . . ?
O2 C12 N3 120.2(2) . . ?
N4 C12 N3 115.7(2) . . ?
C14 C13 C18 120.3(2) . . ?
C14 C13 N4 123.4(2) . . ?
C18 C13 N4 116.2(2) . . ?
C15 C14 C13 119.1(2) . . ?
C15 C14 H14A 120.4 . . ?
C13 C14 H14A 120.4 . . ?
C14 C15 C16 120.8(3) . . ?
C14 C15 H15A 119.6 . . ?
C16 C15 H15A 119.6 . . ?
C17 C16 C15 119.7(3) . . ?
C17 C16 H16A 120.2 . . ?
C15 C16 H16A 120.2 . . ?
C16 C17 C18 120.3(3) . . ?
C16 C17 H17A 119.8 . . ?
C18 C17 H17A 119.8 . . ?
C17 C18 C13 119.7(3) . . ?
C17 C18 H18A 120.2 . . ?
C13 C18 H18A 120.2 . . ?
O6 C19 H19A 109.5 . . ?
O6 C19 H19B 109.5 . . ?
H19A C19 H19B 109.5 . . ?
O6 C19 H19C 109.5 . . ?
H19A C19 H19C 109.5 . . ?
H19B C19 H19C 109.5 . . ?

loop_
_geom_bond_atom_site_label_1
_geom_bond_atom_site_label_2
_geom_bond_distance
_geom_bond_site_symmetry_2
_geom_bond_publ_flag
Cu O1 1.9190(18) . ?
Cu O6 1.9525(18) . ?
Cu N2 1.953(2) . ?
Cu O2 1.9571(17) . ?
Cu O3A 2.28(2) . ?
Cu O3 2.309(9) . ?
Cu O8 2.804(2) . ?
O1 C1 1.271(3) . ?
O2 C12 1.260(3) . ?
N5A O5A 1.239(6) . ?
N5A O3A 1.245(4) . ?
N5A O4A 1.258(5) . ?
N5 O5 1.240(5) . ?
N5 O3 1.244(4) . ?
N5 O4 1.259(4) . ?
O6 C19 1.444(3) . ?
O6 H6 0.75(4) . ?
O7 N6 1.262(2) . ?
O8 N6 1.259(3) . ?
O9 N6 1.243(3) . ?
O1W H1W1 0.79(2) . ?
O1W H1W2 0.83(2) . ?
N1 C1 1.343(3) . ?
N1 C9 1.383(3) . ?
N1 H1A 0.8800 . ?
N2 C11 1.287(3) . ?
N2 N3 1.372(3) . ?
N3 C12 1.361(3) . ?
N3 H3B 0.8800 . ?
N4 C12 1.340(3) . ?
N4 C13 1.423(3) . ?
N4 H4A 0.8800 . ?
C1 C2 1.457(3) . ?
C2 C3 1.370(3) . ?
C2 C11 1.449(3) . ?
C3 C4 1.416(3) . ?
C3 H3A 0.9500 . ?
C4 C9 1.408(3) . ?
C4 C5 1.415(3) . ?
C5 C6 1.380(4) . ?
C5 H5A 0.9500 . ?
C6 C7 1.412(4) . ?
C6 C10 1.515(4) . ?
C7 C8 1.383(4) . ?
C7 H7A 0.9500 . ?
C8 C9 1.401(3) . ?
C8 H8A 0.9500 . ?
C10 H10A 0.9800 . ?
C10 H10B 0.9800 . ?
C10 H10C 0.9800 . ?
C11 H11A 0.9500 . ?
C13 C14 1.393(4) . ?
C13 C18 1.395(4) . ?
C14 C15 1.390(4) . ?
C14 H14A 0.9500 . ?
C15 C16 1.391(4) . ?
C15 H15A 0.9500 . ?
C16 C17 1.384(5) . ?
C16 H16A 0.9500 . ?
C17 C18 1.390(4) . ?
C17 H17A 0.9500 . ?
C18 H18A 0.9500 . ?
C19 H19A 0.9800 . ?
C19 H19B 0.9800 . ?
C19 H19C 0.9800 . ?

loop_
_geom_hbond_atom_site_label_D
_geom_hbond_atom_site_label_H
_geom_hbond_atom_site_label_A
_geom_hbond_distance_DH
_geom_hbond_distance_HA
_geom_hbond_distance_DA
_geom_hbond_angle_DHA
_geom_hbond_site_symmetry_A
_geom_hbond_publ_flag
O6 H6 O7 0.75(4) 1.91(4) 2.656(3) 169(4) 3_645 yes
O1W H1W1 N5A^b 0.79(2) 2.62(3) 3.360(17) 156(3) 3_745 yes
O1W H1W1 O4A^b 0.79(2) 1.93(3) 2.72(2) 176(4) 3_745 yes
O1W H1W1 O3^a 0.79(2) 2.54(3) 3.098(11) 129(3) 3_745 yes
O1W H1W1 O4^a 0.79(2) 2.07(2) 2.856(11) 171(4) 3_745 yes
O1W H1W2 O7 0.83(2) 1.99(2) 2.811(3) 174(3) 3_645 yes
N1 H1A O1W 0.88 1.82 2.691(3) 172.0 . yes
N3 H3B O8 0.88 1.90 2.773(3) 171.3 3_655 yes
N4 H4A O9 0.88 2.11 2.972(3) 167.1 3_655 yes
C14 H14A O2 0.95 2.36 2.888(3) 114.9 . yes
C19 H19B O4^a 0.98 2.55 3.398(13) 144.3 1_455 yes

loop_
_geom_torsion_atom_site_label_1
_geom_torsion_atom_site_label_2
_geom_torsion_atom_site_label_3
_geom_torsion_atom_site_label_4
_geom_torsion
_geom_torsion_site_symmetry_1
_geom_torsion_site_symmetry_2
_geom_torsion_site_symmetry_3
_geom_torsion_site_symmetry_4
_geom_torsion_publ_flag
O5A N5A O3A Cu -117(3) . . . . ?
O4A N5A O3A Cu 64(3) . . . . ?
O5 N5 O3 Cu -85.2(16) . . . . ?
O4 N5 O3 Cu 95.5(16) . . . . ?
C11 N2 N3 C12 -179.5(2) . . . . ?
Cu N2 N3 C12 -2.9(2) . . . . ?
Cu O8 N6 O9 88.6(2) . . . . ?
Cu O8 N6 O7 -91.5(2) . . . . ?
Cu O1 C1 N1 175.80(16) . . . . ?
Cu O1 C1 C2 -5.0(3) . . . . ?
C9 N1 C1 O1 176.3(2) . . . . ?
C9 N1 C1 C2 -3.0(3) . . . . ?
O1 C1 C2 C3 -176.0(2) . . . . ?
N1 C1 C2 C3 3.2(3) . . . . ?
O1 C1 C2 C11 4.1(4) . . . . ?
N1 C1 C2 C11 -176.7(2) . . . . ?
C11 C2 C3 C4 179.1(2) . . . . ?
C1 C2 C3 C4 -0.8(4) . . . . ?
C2 C3 C4 C9 -1.9(4) . . . . ?
C2 C3 C4 C5 178.3(2) . . . . ?
C9 C4 C5 C6 0.3(4) . . . . ?
C3 C4 C5 C6 -179.9(2) . . . . ?
C4 C5 C6 C7 -1.2(4) . . . . ?
C4 C5 C6 C10 178.3(3) . . . . ?
C5 C6 C7 C8 0.5(4) . . . . ?
C10 C6 C7 C8 -178.9(3) . . . . ?
C6 C7 C8 C9 1.0(4) . . . . ?
C1 N1 C9 C8 -179.0(2) . . . . ?
C1 N1 C9 C4 0.3(4) . . . . ?
C7 C8 C9 N1 177.4(2) . . . . ?
C7 C8 C9 C4 -1.9(4) . . . . ?
C5 C4 C9 N1 -178.0(2) . . . . ?
C3 C4 C9 N1 2.2(3) . . . . ?
C5 C4 C9 C8 1.2(4) . . . . ?
C3 C4 C9 C8 -178.5(2) . . . . ?
N3 N2 C11 C2 179.1(2) . . . . ?
Cu N2 C11 C2 3.2(4) . . . . ?
C3 C2 C11 N2 177.1(2) . . . . ?
C1 C2 C11 N2 -3.1(4) . . . . ?
Cu O2 C12 N4 -172.89(19) . . . . ?
Cu O2 C12 N3 5.3(3) . . . . ?
C13 N4 C12 O2 1.2(4) . . . . ?
C13 N4 C12 N3 -177.1(2) . . . . ?
N2 N3 C12 O2 -1.6(3) . . . . ?
N2 N3 C12 N4 176.7(2) . . . . ?
C12 N4 C13 C14 -25.9(4) . . . . ?
C12 N4 C13 C18 155.9(3) . . . . ?
C18 C13 C14 C15 -0.9(4) . . . . ?
N4 C13 C14 C15 -179.0(2) . . . . ?
C13 C14 C15 C16 -1.2(4) . . . . ?
C14 C15 C16 C17 2.0(5) . . . . ?
C15 C16 C17 C18 -0.7(5) . . . . ?
C16 C17 C18 C13 -1.4(4) . . . . ?
C14 C13 C18 C17 2.2(4) . . . . ?
N4 C13 C18 C17 -179.6(2) . . . . ?
